data_7058513
loop_
_publ_author_name
'B\'arta, Ond\<rej'
'C\'isa\<rov\'a, Ivana'
'Schulz, Ji\<r\'i'
'\<St\<epni\<cka, Petr'

_publ_section_title
;
 Assessing the influence of phosphine substituents on the catalytic
 properties of self-stabilised digold(i) complexes with supporting
 ferrocene phosphinonitrile ligands
;
_journal_issue 28
_journal_name_full 'New Journal of Chemistry'
_journal_page_first 11258
_journal_paper_doi 10.1039/C9NJ02555C
_journal_volume 43
_journal_year 2019
_chemical_formula_moiety 'C19 H14 Au Cl Fe N O2 P'
_chemical_formula_sum 'C19 H14 Au Cl Fe N O2 P'
_chemical_formula_weight 607.55
_space_group_crystal_system monoclinic
_space_group_IT_number 14
_space_group_name_Hall '-P 2ybc'
_space_group_name_H-M_alt 'P 1 21/c 1'
_symmetry_space_group_name_Hall '-P 2ybc'
_symmetry_space_group_name_H-M 'P 1 21/c 1'
_atom_sites_solution_hydrogens geom
_atom_sites_solution_primary direct
_atom_sites_solution_secondary difmpa
_audit_creation_method SHELXL-2014/7
_audit_update_record
;
2019-04-12 deposited with the CCDC.    2019-06-21 downloaded from the CCDC.
;
_cell_angle_alpha 90
_cell_angle_beta 97.2310(10)
_cell_angle_gamma 90
_cell_formula_units_Z 4
_cell_length_a 10.8892(4)
_cell_length_b 8.6369(3)
_cell_length_c 20.4246(7)
_cell_measurement_reflns_used 9985
_cell_measurement_temperature 150(2)
_cell_measurement_theta_max 27.49
_cell_measurement_theta_min 2.56
_cell_volume 1905.63(12)
_computing_cell_refinement 'SAINT V8.37A (Bruker AXS Inc., 2015)'
_computing_data_collection 'Bruker Instrument Service vV6.2.4'
_computing_data_reduction 'SAINT V8.37A (Bruker AXS Inc., 2015)'
_computing_molecular_graphics 'PLATON (Spek, 2016)'
_computing_publication_material 'PLATON (Spek, 2016)'
_computing_structure_refinement 'SHELXL-2014/7 (Sheldrick, 2014)'
_computing_structure_solution 'XT, VERSION 2014/5'
_diffrn_ambient_temperature 150(2)
_diffrn_measured_fraction_theta_full 0.997
_diffrn_measured_fraction_theta_max 0.998
_diffrn_measurement_device_type 'Bruker D8 VENTURE Kappa Duo PHOTON 100 CMOS'
_diffrn_measurement_method '\f and \w scans'
_diffrn_radiation_monochromator 'Quazar Mo multilayer optic'
_diffrn_radiation_source 'I\mS micro-focus sealed tube'
_diffrn_radiation_type MoK\a
_diffrn_radiation_wavelength 0.71073
_diffrn_reflns_av_R_equivalents 0.0229
_diffrn_reflns_av_unetI/netI 0.0163
_diffrn_reflns_Laue_measured_fraction_full 0.997
_diffrn_reflns_Laue_measured_fraction_max 0.998
_diffrn_reflns_limit_h_max 14
_diffrn_reflns_limit_h_min -14
_diffrn_reflns_limit_k_max 11
_diffrn_reflns_limit_k_min -11
_diffrn_reflns_limit_l_max 26
_diffrn_reflns_limit_l_min -26
_diffrn_reflns_number 23652
_diffrn_reflns_point_group_measured_fraction_full 0.997
_diffrn_reflns_point_group_measured_fraction_max 0.998
_diffrn_reflns_theta_full 25.242
_diffrn_reflns_theta_max 27.493
_diffrn_reflns_theta_min 2.564
_exptl_absorpt_coefficient_mu 8.688
_exptl_absorpt_correction_T_max 0.70
_exptl_absorpt_correction_T_min 0.24
_exptl_absorpt_correction_type numerical
_exptl_absorpt_process_details 'SADABS-2016/2 - Bruker AXS'
_exptl_crystal_colour orange
_exptl_crystal_density_diffrn 2.118
_exptl_crystal_description plate
_exptl_crystal_F_000 1152
_exptl_crystal_size_max 0.15
_exptl_crystal_size_mid 0.15
_exptl_crystal_size_min 0.04
_refine_diff_density_max 0.414
_refine_diff_density_min -0.675
_refine_diff_density_rms 0.090
_refine_ls_extinction_coef 0.00265(8)
_refine_ls_extinction_expression Fc^*^=kFc[1+0.001xFc^2^\l^3^/sin(2\q)]^-1/4^
_refine_ls_extinction_method 'SHELXL-2014/7 (Sheldrick 2014'
_refine_ls_goodness_of_fit_ref 1.086
_refine_ls_hydrogen_treatment constr
_refine_ls_matrix_type full
_refine_ls_number_parameters 236
_refine_ls_number_reflns 4365
_refine_ls_number_restraints 0
_refine_ls_restrained_S_all 1.086
_refine_ls_R_factor_all 0.0163
_refine_ls_R_factor_gt 0.0143
_refine_ls_shift/su_max 0.006
_refine_ls_shift/su_mean 0.000
_refine_ls_structure_factor_coef Fsqd
_refine_ls_weighting_details 'w=1/[\s^2^(Fo^2^)+(0.0118P)^2^+1.1467P] where P=(Fo^2^+2Fc^2^)/3'
_refine_ls_weighting_scheme calc
_refine_ls_wR_factor_gt 0.0304
_refine_ls_wR_factor_ref 0.0310
_reflns_Friedel_coverage 0.000
_reflns_number_gt 4125
_reflns_number_total 4365
_reflns_threshold_expression 'I > 2\s(I)'
_cod_data_source_file c9nj02555c3.cif
_cod_data_source_block mo_ob218a
_cod_depositor_comments 'Adding full bibliography for 7058510--7058516.cif.'
_cod_database_code 7058513
_shelx_shelxl_version_number 2014/7
_shelx_space_group_comment
;
The symmetry employed for this shelxl refinement is uniquely defined
by the following loop, which should always be used as a source of
symmetry information in preference to the above space-group names.
They are only intended as comments.
;
_shelx_estimated_absorpt_t_min 0.356
_shelx_estimated_absorpt_t_max 0.723

loop_
_space_group_symop_operation_xyz
'x, y, z'
'-x, y+1/2, -z+1/2'
'-x, -y, -z'
'x, -y-1/2, z-1/2'

loop_
_atom_site_label
_atom_site_type_symbol
_atom_site_fract_x
_atom_site_fract_y
_atom_site_fract_z
_atom_site_U_iso_or_equiv
_atom_site_adp_type
_atom_site_occupancy
_atom_site_site_symmetry_order
_atom_site_calc_flag
_atom_site_refinement_flags_posn
_atom_site_refinement_flags_adp
Au Au 0.68740(2) 0.27334(2) 0.55657(2) 0.01744(3) Uani 1 1 d . .
Cl Cl 0.78953(5) 0.14752(6) 0.48138(3) 0.02717(11) Uani 1 1 d . .
P P 0.59200(5) 0.40741(6) 0.62791(2) 0.01614(10) Uani 1 1 d . .
Fe Fe 0.76651(3) 0.72264(3) 0.61065(2) 0.01897(6) Uani 1 1 d . .
O1 O 0.38468(16) 0.23263(18) 0.62731(12) 0.0427(5) Uani 1 1 d . .
O2 O 0.58991(13) 0.43110(17) 0.76015(7) 0.0228(3) Uani 1 1 d . .
N N 0.97341(19) 1.1181(3) 0.65858(11) 0.0390(5) Uani 1 1 d . .
C1 C 0.93202(19) 0.8323(3) 0.62749(11) 0.0254(4) Uani 1 1 d . .
C2 C 0.9149(2) 0.7719(3) 0.56178(12) 0.0259(5) Uani 1 1 d . .
H2 H 0.9129 0.8298 0.5221 0.031 Uiso 1 1 calc R U
C3 C 0.9014(2) 0.6092(3) 0.56707(13) 0.0317(5) Uani 1 1 d . .
H3 H 0.8888 0.5386 0.5312 0.038 Uiso 1 1 calc R U
C4 C 0.9099(2) 0.5696(3) 0.63474(14) 0.0349(6) Uani 1 1 d . .
H4 H 0.9041 0.4679 0.6518 0.042 Uiso 1 1 calc R U
C5 C 0.9284(2) 0.7065(3) 0.67282(13) 0.0316(5) Uani 1 1 d . .
H5 H 0.9368 0.7135 0.7196 0.038 Uiso 1 1 calc R U
C6 C 0.60428(17) 0.6119(2) 0.61686(10) 0.0178(4) Uani 1 1 d . .
C7 C 0.62180(19) 0.7312(2) 0.66604(12) 0.0227(4) Uani 1 1 d . .
H7 H 0.6260 0.7177 0.7124 0.027 Uiso 1 1 calc R U
C8 C 0.6317(2) 0.8742(2) 0.63184(13) 0.0289(5) Uani 1 1 d . .
H8 H 0.6446 0.9731 0.6520 0.035 Uiso 1 1 calc R U
C9 C 0.61906(19) 0.8447(3) 0.56315(12) 0.0279(5) Uani 1 1 d . .
H9 H 0.6212 0.9201 0.5295 0.033 Uiso 1 1 calc R U
C10 C 0.60260(19) 0.6831(2) 0.55330(11) 0.0229(4) Uani 1 1 d . .
H10 H 0.5923 0.6312 0.5120 0.028 Uiso 1 1 calc R U
C11 C 0.9530(2) 0.9922(3) 0.64456(12) 0.0287(5) Uani 1 1 d . .
C12 C 0.42817(18) 0.3804(2) 0.62281(10) 0.0199(4) Uani 1 1 d . .
C13 C 0.3326(2) 0.4799(3) 0.61257(12) 0.0301(5) Uani 1 1 d . .
H13 H 0.3375 0.5887 0.6065 0.036 Uiso 1 1 calc R U
C14 C 0.2226(2) 0.3907(3) 0.61266(13) 0.0359(6) Uani 1 1 d . .
H14 H 0.1400 0.4284 0.6075 0.043 Uiso 1 1 calc R U
C15 C 0.2583(2) 0.2452(3) 0.62135(18) 0.0465(8) Uani 1 1 d . .
H15 H 0.2035 0.1602 0.6232 0.056 Uiso 1 1 calc R U
C16 C 0.65036(19) 0.3675(2) 0.71152(10) 0.0189(4) Uani 1 1 d . .
C17 C 0.7507(2) 0.2869(2) 0.73874(11) 0.0228(4) Uani 1 1 d . .
H17 H 0.8074 0.2316 0.7158 0.027 Uiso 1 1 calc R U
C18 C 0.7545(2) 0.3013(3) 0.80832(11) 0.0243(4) Uani 1 1 d . .
H18 H 0.8147 0.2583 0.8410 0.029 Uiso 1 1 calc R U
C19 C 0.6560(2) 0.3878(3) 0.81861(10) 0.0243(4) Uani 1 1 d . .
H19 H 0.6351 0.4151 0.8609 0.029 Uiso 1 1 calc R U

loop_
_atom_site_aniso_label
_atom_site_aniso_U_11
_atom_site_aniso_U_22
_atom_site_aniso_U_33
_atom_site_aniso_U_23
_atom_site_aniso_U_13
_atom_site_aniso_U_12
Au 0.01746(5) 0.01674(5) 0.01834(5) 0.00052(3) 0.00313(3) -0.00018(3)
Cl 0.0327(3) 0.0279(3) 0.0228(2) -0.0005(2) 0.0108(2) 0.0044(2)
P 0.0139(2) 0.0155(2) 0.0191(2) 0.00081(18) 0.00212(19) -0.00054(18)
Fe 0.01108(13) 0.01960(14) 0.02606(15) 0.00318(11) 0.00172(11) -0.00091(10)
O1 0.0165(8) 0.0233(8) 0.0867(16) 0.0152(9) 0.0009(9) -0.0052(6)
O2 0.0208(8) 0.0288(8) 0.0195(7) 0.0012(6) 0.0050(6) 0.0043(6)
N 0.0251(11) 0.0420(12) 0.0503(13) -0.0137(11) 0.0072(9) -0.0070(9)
C1 0.0116(9) 0.0298(11) 0.0343(12) 0.0014(10) 0.0005(8) -0.0036(8)
C2 0.0160(10) 0.0294(11) 0.0335(12) 0.0012(9) 0.0076(9) -0.0026(8)
C3 0.0163(11) 0.0286(12) 0.0522(15) -0.0040(11) 0.0117(10) 0.0016(9)
C4 0.0124(11) 0.0295(12) 0.0627(17) 0.0149(11) 0.0047(10) 0.0041(8)
C5 0.0115(10) 0.0450(14) 0.0371(13) 0.0113(11) -0.0022(9) -0.0001(9)
C6 0.0111(9) 0.0172(9) 0.0250(10) 0.0015(8) 0.0022(7) -0.0003(7)
C7 0.0151(10) 0.0215(10) 0.0326(12) -0.0018(9) 0.0072(9) -0.0001(8)
C8 0.0173(10) 0.0179(10) 0.0525(15) 0.0001(10) 0.0080(10) 0.0000(8)
C9 0.0157(10) 0.0229(11) 0.0440(13) 0.0121(10) -0.0005(9) 0.0005(8)
C10 0.0139(10) 0.0249(10) 0.0286(11) 0.0066(9) -0.0027(8) -0.0001(8)
C11 0.0130(10) 0.0391(13) 0.0339(12) -0.0045(10) 0.0026(9) -0.0029(9)
C12 0.0165(10) 0.0191(9) 0.0237(10) 0.0005(8) 0.0016(8) -0.0042(8)
C13 0.0217(11) 0.0258(11) 0.0436(14) -0.0042(10) 0.0064(10) 0.0016(9)
C14 0.0148(11) 0.0427(14) 0.0511(15) -0.0068(12) 0.0070(10) -0.0004(10)
C15 0.0174(12) 0.0391(15) 0.082(2) 0.0104(14) 0.0029(13) -0.0101(10)
C16 0.0184(10) 0.0189(9) 0.0199(9) 0.0000(8) 0.0044(8) 0.0000(7)
C17 0.0191(10) 0.0248(10) 0.0252(11) 0.0028(8) 0.0051(8) 0.0021(8)
C18 0.0181(10) 0.0314(11) 0.0230(10) 0.0060(9) 0.0016(8) -0.0018(8)
C19 0.0227(11) 0.0308(11) 0.0194(10) 0.0021(9) 0.0021(8) -0.0036(9)

loop_
_atom_type_symbol
_atom_type_description
_atom_type_scat_dispersion_real
_atom_type_scat_dispersion_imag
_atom_type_scat_source
C C 0.0033 0.0016 'International Tables Vol C Tables 4.2.6.8 and 6.1.1.4'
H H 0.0000 0.0000 'International Tables Vol C Tables 4.2.6.8 and 6.1.1.4'
Au Au -2.0133 8.8022 'International Tables Vol C Tables 4.2.6.8 and 6.1.1.4'
Cl Cl 0.1484 0.1585 'International Tables Vol C Tables 4.2.6.8 and 6.1.1.4'
Fe Fe 0.3463 0.8444 'International Tables Vol C Tables 4.2.6.8 and 6.1.1.4'
N N 0.0061 0.0033 'International Tables Vol C Tables 4.2.6.8 and 6.1.1.4'
O O 0.0106 0.0060 'International Tables Vol C Tables 4.2.6.8 and 6.1.1.4'
P P 0.1023 0.0942 'International Tables Vol C Tables 4.2.6.8 and 6.1.1.4'

loop_
_geom_angle_atom_site_label_1
_geom_angle_atom_site_label_2
_geom_angle_atom_site_label_3
_geom_angle
P Au Cl 176.970(19)
C16 P C6 106.79(9)
C16 P C12 105.29(10)
C6 P C12 102.20(9)
C16 P Au 112.90(7)
C6 P Au 112.59(7)
C12 P Au 116.07(7)
C6 Fe C1 166.75(9)
C6 Fe C10 41.34(8)
C1 Fe C10 150.72(9)
C6 Fe C5 128.27(9)
C1 Fe C5 41.18(9)
C10 Fe C5 166.14(9)
C6 Fe C2 151.15(9)
C1 Fe C2 41.09(9)
C10 Fe C2 116.27(9)
C5 Fe C2 69.22(10)
C6 Fe C7 41.16(8)
C1 Fe C7 128.13(9)
C10 Fe C7 69.22(9)
C5 Fe C7 108.78(10)
C2 Fe C7 165.53(9)
C6 Fe C8 68.63(8)
C1 Fe C8 108.08(9)
C10 Fe C8 68.29(9)
C5 Fe C8 119.76(10)
C2 Fe C8 126.81(9)
C7 Fe C8 40.76(8)
C6 Fe C4 108.85(8)
C1 Fe C4 68.16(9)
C10 Fe C4 127.83(10)
C5 Fe C4 40.38(10)
C2 Fe C4 68.19(9)
C7 Fe C4 120.21(10)
C8 Fe C4 154.20(11)
C6 Fe C9 68.71(8)
C1 Fe C9 117.69(9)
C10 Fe C9 40.53(9)
C5 Fe C9 152.67(10)
C2 Fe C9 106.28(9)
C7 Fe C9 68.55(9)
C8 Fe C9 40.27(10)
C4 Fe C9 164.79(11)
C6 Fe C3 118.52(9)
C1 Fe C3 68.18(9)
C10 Fe C3 107.03(10)
C5 Fe C3 68.25(10)
C2 Fe C3 40.41(9)
C7 Fe C3 153.36(9)
C8 Fe C3 164.24(10)
C4 Fe C3 40.22(10)
C9 Fe C3 126.62(10)
C12 O1 C15 105.79(18)
C19 O2 C16 105.96(16)
C2 C1 C5 108.6(2)
C2 C1 C11 125.2(2)
C5 C1 C11 126.1(2)
C2 C1 Fe 70.25(12)
C5 C1 Fe 70.04(12)
C11 C1 Fe 127.01(16)
C3 C2 C1 107.0(2)
C3 C2 Fe 70.22(13)
C1 C2 Fe 68.66(12)
C3 C2 H2 126.5
C1 C2 H2 126.5
Fe C2 H2 126.2
C4 C3 C2 108.6(2)
C4 C3 Fe 69.84(13)
C2 C3 Fe 69.38(13)
C4 C3 H3 125.7
C2 C3 H3 125.7
Fe C3 H3 126.7
C3 C4 C5 108.8(2)
C3 C4 Fe 69.94(13)
C5 C4 Fe 69.27(13)
C3 C4 H4 125.6
C5 C4 H4 125.6
Fe C4 H4 126.8
C4 C5 C1 107.0(2)
C4 C5 Fe 70.34(13)
C1 C5 Fe 68.78(12)
C4 C5 H5 126.5
C1 C5 H5 126.5
Fe C5 H5 125.9
C10 C6 C7 108.16(18)
C10 C6 P 123.01(16)
C7 C6 P 128.79(16)
C10 C6 Fe 69.70(11)
C7 C6 Fe 70.42(12)
P C6 Fe 123.62(10)
C8 C7 C6 106.9(2)
C8 C7 Fe 69.62(13)
C6 C7 Fe 68.42(12)
C8 C7 H7 126.6
C6 C7 H7 126.6
Fe C7 H7 126.9
C9 C8 C7 108.9(2)
C9 C8 Fe 70.06(13)
C7 C8 Fe 69.62(12)
C9 C8 H8 125.5
C7 C8 H8 125.5
Fe C8 H8 126.4
C8 C9 C10 108.22(19)
C8 C9 Fe 69.67(12)
C10 C9 Fe 68.90(11)
C8 C9 H9 125.9
C10 C9 H9 125.9
Fe C9 H9 127.1
C9 C10 C6 107.84(19)
C9 C10 Fe 70.57(12)
C6 C10 Fe 68.96(11)
C9 C10 H10 126.1
C6 C10 H10 126.1
Fe C10 H10 126.0
N C11 C1 177.9(3)
C13 C12 O1 109.79(18)
C13 C12 P 132.22(17)
O1 C12 P 117.95(15)
C12 C13 C14 106.8(2)
C12 C13 H13 126.6
C14 C13 H13 126.6
C15 C14 C13 106.3(2)
C15 C14 H14 126.8
C13 C14 H14 126.8
C14 C15 O1 111.3(2)
C14 C15 H15 124.4
O1 C15 H15 124.4
C17 C16 O2 110.11(18)
C17 C16 P 131.74(17)
O2 C16 P 118.10(14)
C16 C17 C18 106.64(19)
C16 C17 H17 126.7
C18 C17 H17 126.7
C19 C18 C17 106.31(19)
C19 C18 H18 126.8
C17 C18 H18 126.8
C18 C19 O2 110.97(19)
C18 C19 H19 124.5
O2 C19 H19 124.5

loop_
_geom_bond_atom_site_label_1
_geom_bond_atom_site_label_2
_geom_bond_distance
Au P 2.2190(5)
Au Cl 2.2815(5)
P C16 1.779(2)
P C6 1.788(2)
P C12 1.789(2)
Fe C6 2.0268(19)
Fe C1 2.027(2)
Fe C10 2.037(2)
Fe C5 2.044(2)
Fe C2 2.048(2)
Fe C7 2.054(2)
Fe C8 2.054(2)
Fe C4 2.058(2)
Fe C9 2.059(2)
Fe C3 2.059(2)
O1 C12 1.368(2)
O1 C15 1.370(3)
O2 C19 1.366(2)
O2 C16 1.373(2)
N C11 1.139(3)
C1 C2 1.430(3)
C1 C5 1.432(3)
C1 C11 1.435(3)
C2 C3 1.418(3)
C2 H2 0.9500
C3 C4 1.415(4)
C3 H3 0.9500
C4 C5 1.416(4)
C4 H4 0.9500
C5 H5 0.9500
C6 C10 1.434(3)
C6 C7 1.434(3)
C7 C8 1.430(3)
C7 H7 0.9500
C8 C9 1.416(3)
C8 H8 0.9500
C9 C10 1.419(3)
C9 H9 0.9500
C10 H10 0.9500
C12 C13 1.346(3)
C13 C14 1.424(3)
C13 H13 0.9500
C14 C15 1.321(4)
C14 H14 0.9500
C15 H15 0.9500
C16 C17 1.354(3)
C17 C18 1.422(3)
C17 H17 0.9500
C18 C19 1.346(3)
C18 H18 0.9500
C19 H19 0.9500
